data_1519111
loop_
_publ_author_name
'Wood, Kenneth J'
'Fronckowiak, M'
'Duax, William L'
'Hursthouse, Michael B.'
'Lamond, Steven J.'
'Surplice, Luke'

_publ_section_title
;
 19-nor-4-androstene-3,17-dione
;
_journal_name_full 'Crystal Structure Report Archive'
_journal_page_first 1231
_journal_year 1987
_chemical_absolute_configuration unk
_chemical_formula_sum 'C18 H24 O2'
_chemical_formula_weight 272.37
_space_group_IT_number 19
_symmetry_cell_setting orthorhombic
_symmetry_space_group_name_Hall 'P 2ac 2ab'
_symmetry_space_group_name_H-M 'P 21 21 21'
_atom_sites_solution_hydrogens geom
_atom_sites_solution_primary direct
_atom_sites_solution_secondary difmap
_cell_angle_alpha 90.00
_cell_angle_beta 90.00
_cell_angle_gamma 90.00
_cell_formula_units_Z 4
_cell_length_a 7.2921(15)
_cell_length_b 8.0475(16)
_cell_length_c 26.378(5)
_cell_measurement_temperature 273(2)
_cell_volume 1547.9(5)
_computing_structure_refinement 'SHELXL-97 (Sheldrick, 2008)'
_diffrn_ambient_temperature 273(2)
_diffrn_measured_fraction_theta_full 0.991
_diffrn_measured_fraction_theta_max 0.975
_diffrn_radiation_monochromator graphite
_diffrn_radiation_source 'fine-focus sealed tube'
_diffrn_radiation_type MoK\a
_diffrn_radiation_wavelength 0.71073
_diffrn_reflns_av_R_equivalents 0.0093
_diffrn_reflns_av_sigmaI/netI 0.0060
_diffrn_reflns_limit_h_max 9
_diffrn_reflns_limit_h_min 0
_diffrn_reflns_limit_k_max 10
_diffrn_reflns_limit_k_min 0
_diffrn_reflns_limit_l_max 34
_diffrn_reflns_limit_l_min 0
_diffrn_reflns_number 2077
_diffrn_reflns_theta_full 27.50
_diffrn_reflns_theta_max 27.75
_diffrn_reflns_theta_min 2.65
_exptl_absorpt_coefficient_mu 0.074
_exptl_absorpt_correction_type none
_exptl_crystal_density_diffrn 1.169
_exptl_crystal_density_method 'not measured'
_exptl_crystal_F_000 592
_exptl_crystal_size_max 0.50
_exptl_crystal_size_mid 0.48
_exptl_crystal_size_min 0.28
_refine_diff_density_max 0.581
_refine_diff_density_min -0.481
_refine_diff_density_rms 0.141
_refine_ls_extinction_method none
_refine_ls_goodness_of_fit_ref 2.266
_refine_ls_hydrogen_treatment constr
_refine_ls_matrix_type full
_refine_ls_number_parameters 182
_refine_ls_number_reflns 2072
_refine_ls_number_restraints 0
_refine_ls_restrained_S_all 2.266
_refine_ls_R_factor_all 0.1015
_refine_ls_R_factor_gt 0.0967
_refine_ls_shift/su_max 0.009
_refine_ls_shift/su_mean 0.001
_refine_ls_structure_factor_coef Fsqd
_refine_ls_weighting_details 'calc w=1/[\s^2^(Fo^2^)+(0.2000P)^2^+0.0000P] where P=(Fo^2^+2Fc^2^)/3'
_refine_ls_weighting_scheme calc
_refine_ls_wR_factor_gt 0.4215
_refine_ls_wR_factor_ref 0.4262
_reflns_number_gt 1957
_reflns_number_total 2072
_reflns_threshold_expression >2\s(I)
_cod_data_source_file eCrystal-1231.cif
_cod_data_source_block an8809
_cod_depositor_comments
;
Citation :
Wood, Kenneth J and Fronckowiak, M and Duax, William L and Hursthouse, 
Michael B. and Lamond, Steven J. and Surplice, Luke (1987) 
University of Southampton, Crystal Structure Report Archive. 
(doi:10.5258/ecrystals/1231)
http://ecrystals.chem.soton.ac.uk/1231/

Citation for eCrystals: 
Coles, S.J., Hursthouse, M.B., Frey, J.G. and Rousay, E. (2004), 
University of Southampton, Crystal Structure Report Archive. 
(doi:10.1594/ecrystals.chem.soton.ac.uk/145) 

The following automatic conversions were performed:

'_symmetry_cell_setting' value 'Orthorhombic' changed to
'orthorhombic' according to the built-in table from CIF Core
dictionary named 'cif_core.dic' version 2.4.1 from 2010-06-29.

Automatic conversion script
Id: cif_fix_values 3105 2015-03-04 15:46:00Z robertas 
;
_cod_original_sg_symbol_H-M P2(1)2(1)2(1)
_cod_database_code 1519111

loop_
_symmetry_equiv_pos_as_xyz
'x, y, z'
'-x+1/2, -y, z+1/2'
'x+1/2, -y+1/2, -z'
'-x, y+1/2, -z+1/2'

loop_
_atom_site_label
_atom_site_type_symbol
_atom_site_fract_x
_atom_site_fract_y
_atom_site_fract_z
_atom_site_U_iso_or_equiv
_atom_site_adp_type
_atom_site_occupancy
_atom_site_symmetry_multiplicity
_atom_site_calc_flag
_atom_site_refinement_flags
_atom_site_disorder_assembly
_atom_site_disorder_group
C1 C 0.3821(6) 0.0119(5) 0.86171(14) 0.0503(9) Uani 1 1 d . . .
H1 H 0.2715 0.0562 0.8455 0.060 Uiso 1 1 calc R . .
C2 C 0.3815(7) 0.2455(5) 0.92630(17) 0.0576(11) Uani 1 1 d . . .
H2A H 0.4587 0.3294 0.9418 0.069 Uiso 1 1 calc R . .
H2B H 0.2777 0.3018 0.9110 0.069 Uiso 1 1 calc R . .
C3 C 0.4914(5) 0.1567(5) 0.88436(14) 0.0468(9) Uani 1 1 d . . .
H3 H 0.5988 0.1076 0.9009 0.056 Uiso 1 1 calc R . .
O2 O 0.1399(11) -0.1566(7) 1.02390(16) 0.104(2) Uani 1 1 d . . .
C4 C 0.3252(6) -0.1020(5) 0.90463(15) 0.0494(9) Uani 1 1 d . . .
H4 H 0.4386 -0.1328 0.9222 0.059 Uiso 1 1 calc R . .
C5 C 0.4951(9) -0.0785(8) 0.8221(2) 0.0755(16) Uani 1 1 d . . .
H5A H 0.6012 -0.1289 0.8381 0.091 Uiso 1 1 calc R . .
H5B H 0.4222 -0.1665 0.8071 0.091 Uiso 1 1 calc R . .
C6 C 0.6627(8) 0.1852(8) 0.80349(17) 0.0663(13) Uani 1 1 d . . .
C7 C 0.2052(6) -0.0134(6) 0.94413(15) 0.0532(10) Uani 1 1 d . . .
C8 C 0.5654(7) 0.2793(6) 0.84454(17) 0.0573(11) Uani 1 1 d . . .
H8 H 0.4601 0.3356 0.8291 0.069 Uiso 1 1 calc R . .
C9 C 0.3112(8) 0.1282(6) 0.96761(17) 0.0644(12) Uani 1 1 d . . .
H9A H 0.4139 0.0845 0.9868 0.077 Uiso 1 1 calc R . .
H9B H 0.2325 0.1889 0.9908 0.077 Uiso 1 1 calc R . .
O1 O 1.0983(8) 0.3843(12) 0.8003(3) 0.128(3) Uani 1 1 d . . .
C10 C 0.0175(7) 0.0420(9) 0.9234(2) 0.0764(15) Uani 1 1 d . . .
H10A H -0.0546 0.0875 0.9505 0.115 Uiso 1 1 calc R . .
H10B H -0.0450 -0.0520 0.9091 0.115 Uiso 1 1 calc R . .
H10C H 0.0350 0.1249 0.8977 0.115 Uiso 1 1 calc R . .
C11 C 0.2245(10) -0.2648(7) 0.8939(2) 0.0757(15) Uani 1 1 d . . .
H11A H 0.3067 -0.3474 0.8797 0.091 Uiso 1 1 calc R . .
H11B H 0.1228 -0.2477 0.8708 0.091 Uiso 1 1 calc R . .
C12 C 0.8356(9) 0.2215(10) 0.7895(2) 0.0775(17) Uani 1 1 d . . .
H12 H 0.8942 0.1508 0.7668 0.093 Uiso 1 1 calc R . .
C13 C 0.1610(9) -0.1605(8) 0.9786(2) 0.0695(13) Uani 1 1 d . . .
C14 C 0.1563(11) -0.3171(7) 0.9468(2) 0.0771(16) Uani 1 1 d . . .
H14A H 0.0325 -0.3609 0.9449 0.093 Uiso 1 1 calc R . .
H14B H 0.2358 -0.4014 0.9612 0.093 Uiso 1 1 calc R . .
C15 C 0.5581(11) 0.0405(10) 0.78090(17) 0.087(2) Uani 1 1 d . . .
H15A H 0.4524 0.0819 0.7625 0.104 Uiso 1 1 calc R . .
H15B H 0.6362 -0.0181 0.7571 0.104 Uiso 1 1 calc R . .
C16 C 0.8192(11) 0.4906(11) 0.8335(3) 0.099(2) Uani 1 1 d . . .
H16A H 0.7519 0.5533 0.8081 0.119 Uiso 1 1 calc R . .
H16B H 0.8972 0.5676 0.8518 0.119 Uiso 1 1 calc R . .
C17 C 0.6863(9) 0.4125(8) 0.8696(2) 0.0768(15) Uani 1 1 d . . .
H17A H 0.7540 0.3623 0.8973 0.092 Uiso 1 1 calc R . .
H17B H 0.6082 0.4984 0.8838 0.092 Uiso 1 1 calc R . .
C18 C 0.9348(9) 0.3649(12) 0.8079(3) 0.088(2) Uani 1 1 d . . .

loop_
_atom_site_aniso_label
_atom_site_aniso_U_11
_atom_site_aniso_U_22
_atom_site_aniso_U_33
_atom_site_aniso_U_23
_atom_site_aniso_U_13
_atom_site_aniso_U_12
C1 0.0504(19) 0.0498(17) 0.0506(16) -0.0091(15) -0.0010(15) -0.0099(17)
C2 0.067(2) 0.0437(18) 0.062(2) -0.0035(15) 0.0025(19) -0.0025(18)
C3 0.0463(17) 0.0449(17) 0.0491(17) -0.0031(13) -0.0071(14) 0.0004(14)
O2 0.147(5) 0.094(3) 0.069(2) 0.009(2) 0.031(3) -0.031(4)
C4 0.0521(19) 0.0407(17) 0.0555(17) -0.0039(13) 0.0018(15) -0.0050(16)
C5 0.082(3) 0.072(3) 0.073(3) -0.035(2) 0.020(3) -0.024(3)
C6 0.068(3) 0.077(3) 0.054(2) 0.0001(19) 0.005(2) -0.016(3)
C7 0.0472(19) 0.057(2) 0.0553(18) 0.0034(16) 0.0013(14) 0.0031(17)
C8 0.058(2) 0.057(2) 0.057(2) 0.0066(16) -0.0017(17) -0.013(2)
C9 0.081(3) 0.057(2) 0.0548(19) -0.0152(17) 0.012(2) -0.010(2)
O1 0.076(3) 0.144(6) 0.163(5) 0.033(5) 0.005(4) -0.035(4)
C10 0.051(2) 0.097(4) 0.081(3) 0.009(3) 0.004(2) 0.016(3)
C11 0.082(3) 0.063(3) 0.083(3) -0.017(2) 0.010(3) -0.022(3)
C12 0.074(3) 0.093(4) 0.066(2) 0.005(2) 0.018(2) -0.013(3)
C13 0.069(3) 0.073(3) 0.066(2) 0.006(2) 0.010(2) -0.005(3)
C14 0.087(4) 0.058(2) 0.086(3) 0.001(2) 0.011(3) -0.016(3)
C15 0.097(4) 0.111(5) 0.052(2) -0.025(3) 0.018(2) -0.043(4)
C16 0.085(4) 0.094(4) 0.118(5) 0.003(4) -0.018(4) -0.044(4)
C17 0.082(3) 0.065(3) 0.083(3) -0.011(2) 0.001(3) -0.022(3)
C18 0.062(3) 0.110(5) 0.091(4) 0.031(4) -0.008(3) -0.024(3)

loop_
_atom_type_symbol
_atom_type_description
_atom_type_scat_dispersion_real
_atom_type_scat_dispersion_imag
_atom_type_scat_source
C C 0.0033 0.0000 'International Tables Vol C Tables 4.2.6.8 and 6.1.1.4'
H H 0.0000 0.0000 'International Tables Vol C Tables 4.2.6.8 and 6.1.1.4'
O O 0.0106 0.0000 'International Tables Vol C Tables 4.2.6.8 and 6.1.1.4'

loop_
_geom_angle_atom_site_label_1
_geom_angle_atom_site_label_2
_geom_angle_atom_site_label_3
_geom_angle
_geom_angle_site_symmetry_1
_geom_angle_site_symmetry_3
C4 C1 C5 111.9(4) . .
C4 C1 C3 108.1(3) . .
C5 C1 C3 110.5(3) . .
C4 C1 H1 108.7 . .
C5 C1 H1 108.7 . .
C3 C1 H1 108.7 . .
C9 C2 C3 113.5(3) . .
C9 C2 H2A 108.9 . .
C3 C2 H2A 108.9 . .
C9 C2 H2B 108.9 . .
C3 C2 H2B 108.9 . .
H2A C2 H2B 107.7 . .
C8 C3 C1 113.8(3) . .
C8 C3 C2 112.0(3) . .
C1 C3 C2 111.2(3) . .
C8 C3 H3 106.4 . .
C1 C3 H3 106.4 . .
C2 C3 H3 106.4 . .
C1 C4 C11 120.8(4) . .
C1 C4 C7 112.5(3) . .
C11 C4 C7 104.5(4) . .
C1 C4 H4 106.0 . .
C11 C4 H4 106.0 . .
C7 C4 H4 106.0 . .
C15 C5 C1 110.8(5) . .
C15 C5 H5A 109.5 . .
C1 C5 H5A 109.5 . .
C15 C5 H5B 109.5 . .
C1 C5 H5B 109.5 . .
H5A C5 H5B 108.1 . .
C12 C6 C8 122.1(6) . .
C12 C6 C15 122.0(6) . .
C8 C6 C15 115.7(5) . .
C9 C7 C13 116.7(4) . .
C9 C7 C10 112.5(5) . .
C13 C7 C10 104.3(4) . .
C9 C7 C4 109.7(4) . .
C13 C7 C4 99.4(4) . .
C10 C7 C4 113.6(4) . .
C6 C8 C3 109.6(4) . .
C6 C8 C17 113.0(5) . .
C3 C8 C17 110.7(4) . .
C6 C8 H8 107.8 . .
C3 C8 H8 107.8 . .
C17 C8 H8 107.8 . .
C7 C9 C2 110.2(3) . .
C7 C9 H9A 109.6 . .
C2 C9 H9A 109.6 . .
C7 C9 H9B 109.6 . .
C2 C9 H9B 109.6 . .
H9A C9 H9B 108.1 . .
C7 C10 H10A 109.5 . .
C7 C10 H10B 109.5 . .
H10A C10 H10B 109.5 . .
C7 C10 H10C 109.5 . .
H10A C10 H10C 109.5 . .
H10B C10 H10C 109.5 . .
C4 C11 C14 102.8(4) . .
C4 C11 H11A 111.2 . .
C14 C11 H11A 111.2 . .
C4 C11 H11B 111.2 . .
C14 C11 H11B 111.2 . .
H11A C11 H11B 109.1 . .
C6 C12 C18 123.3(6) . .
C6 C12 H12 118.3 . .
C18 C12 H12 118.3 . .
O2 C13 C14 124.6(6) . .
O2 C13 C7 126.6(6) . .
C14 C13 C7 108.7(4) . .
C13 C14 C11 105.5(4) . .
C13 C14 H14A 110.6 . .
C11 C14 H14A 110.6 . .
C13 C14 H14B 110.6 . .
C11 C14 H14B 110.6 . .
H14A C14 H14B 108.8 . .
C5 C15 C6 110.8(4) . .
C5 C15 H15A 109.5 . .
C6 C15 H15A 109.5 . .
C5 C15 H15B 109.5 . .
C6 C15 H15B 109.5 . .
H15A C15 H15B 108.1 . .
C18 C16 C17 111.8(6) . .
C18 C16 H16A 109.3 . .
C17 C16 H16A 109.3 . .
C18 C16 H16B 109.3 . .
C17 C16 H16B 109.3 . .
H16A C16 H16B 107.9 . .
C8 C17 C16 112.9(5) . .
C8 C17 H17A 109.0 . .
C16 C17 H17A 109.0 . .
C8 C17 H17B 109.0 . .
C16 C17 H17B 109.0 . .
H17A C17 H17B 107.8 . .
O1 C18 C12 122.4(10) . .
O1 C18 C16 123.0(9) . .
C12 C18 C16 114.5(5) . .

loop_
_geom_bond_atom_site_label_1
_geom_bond_atom_site_label_2
_geom_bond_distance
_geom_bond_site_symmetry_2
C1 C4 1.514(5) .
C1 C5 1.517(6) .
C1 C3 1.533(5) .
C1 H1 0.9800 .
C2 C9 1.530(6) .
C2 C3 1.542(6) .
C2 H2A 0.9700 .
C2 H2B 0.9700 .
C3 C8 1.538(5) .
C3 H3 0.9800 .
O2 C13 1.206(7) .
C4 C11 1.529(6) .
C4 C7 1.536(5) .
C4 H4 0.9800 .
C5 C15 1.520(9) .
C5 H5A 0.9700 .
C5 H5B 0.9700 .
C6 C12 1.346(8) .
C6 C8 1.500(7) .
C6 C15 1.514(8) .
C7 C9 1.509(6) .
C7 C13 1.527(7) .
C7 C10 1.540(6) .
C8 C17 1.538(7) .
C8 H8 0.9800 .
C9 H9A 0.9700 .
C9 H9B 0.9700 .
O1 C18 1.219(9) .
C10 H10A 0.9600 .
C10 H10B 0.9600 .
C10 H10C 0.9600 .
C11 C14 1.541(8) .
C11 H11A 0.9700 .
C11 H11B 0.9700 .
C12 C18 1.446(11) .
C12 H12 0.9300 .
C13 C14 1.513(8) .
C14 H14A 0.9700 .
C14 H14B 0.9700 .
C15 H15A 0.9700 .
C15 H15B 0.9700 .
C16 C18 1.480(13) .
C16 C17 1.498(9) .
C16 H16A 0.9700 .
C16 H16B 0.9700 .
C17 H17A 0.9700 .
C17 H17B 0.9700 .
